data_9006302
loop_
_publ_author_name
'Boisen, M. B.'
'Gibbs, G. V.'
'Bukowinski, M. S. T.'

_publ_section_title
;
 Framework silica structures generated using simulated annealing
 with a potential energy function based on an H6Si2O7 molecule
 Sample: 19
;
_journal_name_full 'Physics and Chemistry of Minerals'
_journal_page_first 269
_journal_page_last 284
_journal_volume 21
_journal_year 1994
_chemical_formula_structural SiO2
_chemical_formula_sum 'O2 Si'
_space_group_IT_number 6
_symmetry_space_group_name_Hall 'P -2y'
_symmetry_space_group_name_H-M 'P 1 m 1'
_cell_angle_alpha 90
_cell_angle_beta 107.8346
_cell_angle_gamma 90
_cell_length_a 4.7082
_cell_length_b 5.5282
_cell_length_c 5.0064
_cell_formula_units_Z 4
_cell_volume 124.044
_exptl_crystal_density_diffrn 3.217
_cod_original_formula_sum 'Si O2'
_cod_database_code 9006302

loop_
_symmetry_equiv_pos_as_xyz
x,y,z
x,-y,z

loop_
_atom_site_label
_atom_site_fract_x
_atom_site_fract_y
_atom_site_fract_z
Si1 0.00000 0.50000 0.00000
Si2 0.53662 0.50000 0.53762
Si3 0.95079 0.00000 0.21653
Si4 0.54481 0.00000 0.55830
O1 0.30313 0.00000 0.25680
O2 0.46696 0.74682 0.68687
O3 0.90747 0.50000 0.65132
O4 0.82996 0.25443 0.05792
O5 0.87559 0.00000 0.51469
O6 0.35985 0.50000 0.19218
